data_7705796
loop_
_publ_author_name
'Albino, M.'
'Lhoste, J.'
'Body, M.'
'Legein, C.'
'H\'emon-Ribaud, A'
'Maisonneuve, V.'
'Leblanc, M.'

_publ_section_title
;
 Topotactic desolvation and condensation reactions of 3D
 Zn<sub>3</sub>TiF<sub>7</sub>(H<sub>2</sub>O)<sub>2</sub>(taz)<sub>3</sub>&#x00B7;S
 (S = 3H<sub>2</sub>O or C<sub>2</sub>H<sub>5</sub>OH).
;
_journal_issue 48
_journal_name_full 'Dalton transactions (Cambridge, England : 2003)'
_journal_page_first 17758
_journal_page_last 17771
_journal_paper_doi 10.1039/d0dt03391j
_journal_volume 49
_journal_year 2020
_chemical_formula_sum 'C6 H16 F7 N9 O5 Ti Zn3'
_chemical_formula_weight 671.29
_space_group_IT_number 8
_space_group_name_Hall 'C -2y'
_space_group_name_H-M_alt 'C 1 m 1'
_symmetry_cell_setting monoclinic
_symmetry_space_group_name_H-M 'C 1 m 1'
_atom_sites_solution_hydrogens geom
_atom_sites_solution_primary direct
_atom_sites_solution_secondary difmap
_audit_creation_method SHELXL-97
_audit_update_record
;
2020-09-09 deposited with the CCDC.	2020-11-20 downloaded from the CCDC.
;
_cell_angle_alpha 90.00
_cell_angle_beta 115.7580(10)
_cell_angle_gamma 90.00
_cell_formula_units_Z 2
_cell_length_a 11.2025(2)
_cell_length_b 10.8541(2)
_cell_length_c 8.8565(2)
_cell_measurement_reflns_used 2201
_cell_measurement_temperature 296(2)
_cell_measurement_theta_max 33.4
_cell_measurement_theta_min 2.23
_cell_volume 969.89(3)
_computing_structure_refinement 'SHELXL-97 (Sheldrick, 2008)'
_computing_structure_solution 'SHELXS-97 (Sheldrick, 2008)'
_diffrn_ambient_temperature 296(2)
_diffrn_detector_area_resol_mean 10.0
_diffrn_measured_fraction_theta_full 1.000
_diffrn_measured_fraction_theta_max 1.000
_diffrn_measurement_device_type 'Bruker APEXII'
_diffrn_measurement_method '\w scans'
_diffrn_radiation_monochromator graphite
_diffrn_radiation_source 'fine-focus sealed tube'
_diffrn_radiation_type MoK\a
_diffrn_radiation_wavelength 0.71073
_diffrn_reflns_av_R_equivalents 0.0427
_diffrn_reflns_av_sigmaI/netI 0.0210
_diffrn_reflns_limit_h_max 16
_diffrn_reflns_limit_h_min -16
_diffrn_reflns_limit_k_max 16
_diffrn_reflns_limit_k_min -16
_diffrn_reflns_limit_l_max 13
_diffrn_reflns_limit_l_min -13
_diffrn_reflns_number 33888
_diffrn_reflns_theta_full 32.61
_diffrn_reflns_theta_max 32.61
_diffrn_reflns_theta_min 2.55
_diffrn_standards_decay_% 0
_diffrn_standards_interval_count 0
_diffrn_standards_number 0
_exptl_absorpt_coefficient_mu 4.169
_exptl_absorpt_correction_T_max 0.746
_exptl_absorpt_correction_T_min 0.468
_exptl_absorpt_correction_type multi-scan
_exptl_absorpt_process_details '(SHELX76; Sheldrick, 2008)'
_exptl_crystal_colour white
_exptl_crystal_density_diffrn 2.299
_exptl_crystal_density_meas ?
_exptl_crystal_density_method 'not measured'
_exptl_crystal_description platelets
_exptl_crystal_F_000 660
_exptl_crystal_size_max 0.446
_exptl_crystal_size_mid 0.220
_exptl_crystal_size_min 0.094
_refine_diff_density_max 0.727
_refine_diff_density_min -0.922
_refine_diff_density_rms 0.245
_refine_ls_abs_structure_details 'Flack H D (1983), Acta Cryst. A39, 876-881'
_refine_ls_abs_structure_Flack 0.629(9)
_refine_ls_extinction_method none
_refine_ls_goodness_of_fit_ref 1.122
_refine_ls_hydrogen_treatment mixed
_refine_ls_matrix_type full
_refine_ls_number_parameters 170
_refine_ls_number_reflns 3699
_refine_ls_number_restraints 9
_refine_ls_restrained_S_all 1.121
_refine_ls_R_factor_all 0.0297
_refine_ls_R_factor_gt 0.0295
_refine_ls_shift/su_max 0.001
_refine_ls_shift/su_mean 0.000
_refine_ls_structure_factor_coef Fsqd
_refine_ls_weighting_details 'calc w=1/[\s^2^(Fo^2^)+(0.0681P)^2^+0.0000P] where P=(Fo^2^+2Fc^2^)/3'
_refine_ls_weighting_scheme calc
_refine_ls_wR_factor_gt 0.0843
_refine_ls_wR_factor_ref 0.0849
_reflns_number_gt 3661
_reflns_number_total 3699
_reflns_threshold_expression >2sigma(I)
_cod_data_source_file d0dt03391j2.cif
_cod_data_source_block trans_Zn3TiF7(H2O)2(taz)3_3H2O
_cod_depositor_comments
;
The following automatic conversions were performed:

data item '_exptl_crystal_density_meas' value 'not measured' was
changed to '?' -- the value is perceived as not measured.

Automatic conversion script
Id: cif_fix_values 7556 2019-12-06 15:28:31Z antanas 

 Adding full bibliography for 7705796--7705801.cif.
;
_cod_original_sg_symbol_H-M Cm
_cod_database_code 7705796

loop_
_symmetry_equiv_pos_as_xyz
'x, y, z'
'x, -y, z'
'x+1/2, y+1/2, z'
'x+1/2, -y+1/2, z'

loop_
_atom_site_label
_atom_site_type_symbol
_atom_site_fract_x
_atom_site_fract_y
_atom_site_fract_z
_atom_site_U_iso_or_equiv
_atom_site_adp_type
_atom_site_occupancy
_atom_site_symmetry_multiplicity
_atom_site_calc_flag
_atom_site_refinement_flags
_atom_site_disorder_assembly
_atom_site_disorder_group
Zn1 Zn 0.55313(6) 0.0000 0.50946(8) 0.00801(8) Uani 1 2 d S . .
Zn2 Zn 0.06600(6) 0.33878(2) 0.17190(8) 0.00783(7) Uani 1 1 d . . .
Ti1 Ti 0.0000 0.0000 0.0000 0.00885(10) Uani 1 2 d S . .
OW1 O 0.70439(19) 0.13657(18) 0.6061(3) 0.0141(3) Uani 1 1 d D . .
HW1A H 0.784(2) 0.107(4) 0.679(5) 0.063(9) Uiso 1 1 d D . .
HW1B H 0.727(4) 0.188(6) 0.543(7) 0.063(9) Uiso 1 1 d D . .
F1 F 0.1112(2) 0.5000 0.3078(3) 0.0110(3) Uani 1 2 d S . .
F2 F -0.00490(19) 0.17288(14) -0.0042(2) 0.0149(3) Uani 1 1 d . . .
F3 F -0.0717(2) 0.0000 -0.2371(3) 0.0153(4) Uani 1 2 d S . .
F4 F 0.1670(2) 0.0000 0.0035(3) 0.0175(4) Uani 1 2 d S . .
F5 F 0.0659(3) 0.0000 0.2300(3) 0.0200(4) Uani 1 2 d S . .
F6 F -0.1725(2) 0.0000 -0.0249(3) 0.0156(4) Uani 1 2 d S . .
N1 N 0.0264(2) 0.43672(17) -0.0366(2) 0.0094(3) Uani 1 1 d . . .
N2 N 0.5092(3) 0.0000 0.7168(4) 0.0112(5) Uani 1 2 d S . .
N3 N 0.42698(19) 0.20061(18) 0.2451(3) 0.0099(3) Uani 1 1 d . . .
N4 N 0.4193(2) 0.1415(2) 0.3782(3) 0.0101(3) Uani 1 1 d . . .
N5 N 0.24349(19) 0.26242(18) 0.2564(3) 0.0100(3) Uani 1 1 d . . .
C1 C 0.0157(2) 0.4027(2) -0.1853(3) 0.0110(3) Uani 1 1 d . . .
H1 H 0.0129 0.3211 -0.2186 0.013 Uiso 1 1 calc R . .
C2 C 0.3085(2) 0.1806(2) 0.3799(3) 0.0107(3) Uani 1 1 d . . .
H2 H 0.2784 0.1546 0.4574 0.013 Uiso 1 1 calc R . .
C3 C 0.3208(2) 0.2711(2) 0.1753(3) 0.0106(4) Uani 1 1 d . . .
H3 H 0.3018 0.3205 0.0819 0.013 Uiso 1 1 calc R . .
OW2 O 0.9689(5) 0.0000 0.4632(5) 0.0367(9) Uani 1 2 d SD . .
HW2A H 0.970(3) 0.0000 0.362(2) 0.063(9) Uiso 1 2 d SD . .
HW2B H 0.8814(9) 0.0000 0.435(4) 0.063(9) Uiso 1 2 d SD . .
OW3 O 0.1493(4) 0.1537(2) -0.2764(5) 0.0369(7) Uani 1 1 d D . .
HW3A H 0.212(3) 0.099(3) -0.215(7) 0.063(9) Uiso 1 1 d D . .
HW3B H 0.083(4) 0.105(3) -0.344(6) 0.063(9) Uiso 1 1 d D . .

loop_
_atom_site_aniso_label
_atom_site_aniso_U_11
_atom_site_aniso_U_22
_atom_site_aniso_U_33
_atom_site_aniso_U_23
_atom_site_aniso_U_13
_atom_site_aniso_U_12
Zn1 0.00838(14) 0.00899(14) 0.00699(14) 0.000 0.00363(11) 0.000
Zn2 0.00702(10) 0.00881(11) 0.00929(11) 0.00183(8) 0.00507(8) 0.00121(7)
Ti1 0.0100(2) 0.0075(2) 0.0096(2) 0.000 0.00474(17) 0.000
OW1 0.0131(7) 0.0115(7) 0.0164(8) -0.0016(6) 0.0051(6) -0.0011(6)
F1 0.0140(8) 0.0094(8) 0.0113(8) 0.000 0.0071(7) 0.000
F2 0.0192(7) 0.0086(6) 0.0186(7) -0.0012(5) 0.0097(6) -0.0013(5)
F3 0.0145(9) 0.0194(10) 0.0113(9) 0.000 0.0049(7) 0.000
F4 0.0127(9) 0.0196(10) 0.0215(11) 0.000 0.0086(8) 0.000
F5 0.0246(11) 0.0254(12) 0.0099(9) 0.000 0.0073(8) 0.000
F6 0.0115(9) 0.0145(9) 0.0232(10) 0.000 0.0096(8) 0.000
N1 0.0133(8) 0.0079(7) 0.0083(7) 0.0004(5) 0.0059(6) 0.0006(6)
N2 0.0159(12) 0.0111(11) 0.0087(11) 0.000 0.0073(9) 0.000
N3 0.0094(7) 0.0116(8) 0.0110(7) 0.0024(6) 0.0067(6) 0.0014(6)
N4 0.0089(7) 0.0129(8) 0.0101(7) 0.0029(6) 0.0056(6) 0.0018(6)
N5 0.0087(7) 0.0113(8) 0.0112(7) 0.0015(6) 0.0054(6) 0.0021(6)
C1 0.0162(9) 0.0091(8) 0.0084(8) -0.0007(6) 0.0061(7) -0.0003(6)
C2 0.0104(9) 0.0125(8) 0.0122(9) 0.0028(7) 0.0076(7) 0.0019(7)
C3 0.0099(8) 0.0120(10) 0.0119(8) 0.0031(7) 0.0066(7) 0.0020(7)
OW2 0.060(3) 0.0359(19) 0.0241(16) 0.000 0.0278(18) 0.000
OW3 0.053(2) 0.0204(11) 0.0427(17) 0.0049(10) 0.0263(15) -0.0074(10)

loop_
_atom_type_symbol
_atom_type_description
_atom_type_scat_dispersion_real
_atom_type_scat_dispersion_imag
_atom_type_scat_source
C C 0.0033 0.0016 'International Tables Vol C Tables 4.2.6.8 and 6.1.1.4'
H H 0.0000 0.0000 'International Tables Vol C Tables 4.2.6.8 and 6.1.1.4'
N N 0.0061 0.0033 'International Tables Vol C Tables 4.2.6.8 and 6.1.1.4'
O O 0.0106 0.0060 'International Tables Vol C Tables 4.2.6.8 and 6.1.1.4'
F F 0.0171 0.0103 'International Tables Vol C Tables 4.2.6.8 and 6.1.1.4'
Ti Ti 0.2776 0.4457 'International Tables Vol C Tables 4.2.6.8 and 6.1.1.4'
Zn Zn 0.2839 1.4301 'International Tables Vol C Tables 4.2.6.8 and 6.1.1.4'

loop_
_geom_angle_atom_site_label_1
_geom_angle_atom_site_label_2
_geom_angle_atom_site_label_3
_geom_angle
_geom_angle_site_symmetry_1
_geom_angle_site_symmetry_3
_geom_angle_publ_flag
N2 Zn1 N4 95.82(8) . 2 ?
N2 Zn1 N4 95.82(8) . . ?
N4 Zn1 N4 93.55(12) 2 . ?
N2 Zn1 OW1 95.55(8) . . ?
N4 Zn1 OW1 168.31(8) 2 . ?
N4 Zn1 OW1 88.02(8) . . ?
N2 Zn1 OW1 95.55(8) . 2 ?
N4 Zn1 OW1 88.02(8) 2 2 ?
N4 Zn1 OW1 168.31(8) . 2 ?
OW1 Zn1 OW1 88.16(10) . 2 ?
N2 Zn1 F1 176.39(11) . 3_545 ?
N4 Zn1 F1 86.65(7) 2 3_545 ?
N4 Zn1 F1 86.65(7) . 3_545 ?
OW1 Zn1 F1 81.88(7) . 3_545 ?
OW1 Zn1 F1 81.88(7) 2 3_545 ?
N3 Zn2 N5 126.26(8) 4_455 . ?
N3 Zn2 N1 121.73(8) 4_455 . ?
N5 Zn2 N1 110.77(8) . . ?
N3 Zn2 F1 91.20(8) 4_455 . ?
N5 Zn2 F1 100.57(8) . . ?
N1 Zn2 F1 89.28(7) . . ?
N3 Zn2 F2 87.92(7) 4_455 . ?
N5 Zn2 F2 85.54(7) . . ?
N1 Zn2 F2 85.25(7) . . ?
F1 Zn2 F2 172.96(7) . . ?
F5 Ti1 F6 91.58(11) . . ?
F5 Ti1 F4 93.75(12) . . ?
F6 Ti1 F4 174.67(11) . . ?
F5 Ti1 F2 90.92(6) . 2 ?
F6 Ti1 F2 88.71(6) . 2 ?
F4 Ti1 F2 91.20(6) . 2 ?
F5 Ti1 F2 90.92(6) . . ?
F6 Ti1 F2 88.71(6) . . ?
F4 Ti1 F2 91.20(6) . . ?
F2 Ti1 F2 176.88(12) 2 . ?
F5 Ti1 F3 178.71(12) . . ?
F6 Ti1 F3 87.14(11) . . ?
F4 Ti1 F3 87.54(11) . . ?
F2 Ti1 F3 89.05(6) 2 . ?
F2 Ti1 F3 89.05(6) . . ?
Zn1 OW1 HW1A 114(3) . . ?
Zn1 OW1 HW1B 125(4) . . ?
HW1A OW1 HW1B 102.11(15) . . ?
Zn2 F1 Zn2 116.44(10) . 2_565 ?
Zn2 F1 Zn1 113.53(6) . 3_455 ?
Zn2 F1 Zn1 113.53(6) 2_565 3_455 ?
Ti1 F2 Zn2 140.82(9) . . ?
C1 N1 N1 106.20(13) . 2_565 ?
C1 N1 Zn2 131.08(16) . . ?
N1 N1 Zn2 122.00(5) 2_565 . ?
C1 N2 C1 103.1(3) 4_556 3_546 ?
C1 N2 Zn1 126.55(15) 4_556 . ?
C1 N2 Zn1 126.55(15) 3_546 . ?
C3 N3 N4 106.95(17) . . ?
C3 N3 Zn2 130.53(15) . 4 ?
N4 N3 Zn2 122.12(15) . 4 ?
C2 N4 N3 105.68(18) . . ?
C2 N4 Zn1 132.50(16) . . ?
N3 N4 Zn1 121.13(14) . . ?
C3 N5 C2 103.45(18) . . ?
C3 N5 Zn2 122.87(15) . . ?
C2 N5 Zn2 133.00(15) . . ?
N1 C1 N2 112.2(2) . 3_454 ?
N1 C1 H1 123.9 . . ?
N2 C1 H1 123.9 3_454 . ?
N4 C2 N5 112.38(19) . . ?
N4 C2 H2 123.8 . . ?
N5 C2 H2 123.8 . . ?
N3 C3 N5 111.54(19) . . ?
N3 C3 H3 124.2 . . ?
N5 C3 H3 124.2 . . ?
HW2A OW2 HW2B 102.12(15) . . ?
HW3A OW3 HW3B 102.11(15) . . ?

loop_
_geom_bond_atom_site_label_1
_geom_bond_atom_site_label_2
_geom_bond_distance
_geom_bond_site_symmetry_2
_geom_bond_publ_flag
Zn1 N2 2.097(3) . ?
Zn1 N4 2.108(2) 2 ?
Zn1 N4 2.108(2) . ?
Zn1 OW1 2.1309(19) . ?
Zn1 OW1 2.1309(19) 2 ?
Zn1 F1 2.150(2) 3_545 ?
Zn2 N3 1.9762(18) 4_455 ?
Zn2 N5 1.9767(18) . ?
Zn2 N1 2.0060(18) . ?
Zn2 F1 2.0586(11) . ?
Zn2 F2 2.2866(16) . ?
Ti1 F5 1.841(2) . ?
Ti1 F6 1.848(2) . ?
Ti1 F4 1.858(2) . ?
Ti1 F2 1.8772(15) 2 ?
Ti1 F2 1.8772(15) . ?
Ti1 F3 1.894(2) . ?
OW1 HW1A 0.9000(10) . ?
OW1 HW1B 0.9000(10) . ?
F1 Zn2 2.0586(11) 2_565 ?
F1 Zn1 2.150(2) 3_455 ?
N1 C1 1.322(3) . ?
N1 N1 1.374(4) 2_565 ?
N2 C1 1.348(3) 4_556 ?
N2 C1 1.348(3) 3_546 ?
N3 C3 1.320(3) . ?
N3 N4 1.377(3) . ?
N3 Zn2 1.9762(18) 4 ?
N4 C2 1.318(3) . ?
N5 C3 1.348(3) . ?
N5 C2 1.350(3) . ?
C1 N2 1.348(3) 3_454 ?
C1 H1 0.9300 . ?
C2 H2 0.9300 . ?
C3 H3 0.9300 . ?
OW2 HW2A 0.9000(10) . ?
OW2 HW2B 0.9000(10) . ?
OW3 HW3A 0.9000(10) . ?
OW3 HW3B 0.9000(10) . ?
